data_1560842
loop_
_publ_author_name
'Kammer, Lisa Marie'
'Badir, Shorouk O.'
'Hu, Ren-Ming'
'Molander, Gary A.'

_publ_section_title
;
 Photoactive Electron Donor-Acceptor Complex Platform for Ni-Mediated
 C(sp3)--C(sp2) Bond Formation
;
_journal_name_full 'Chemical Science'
_journal_paper_doi 10.1039/D1SC00943E
_journal_year 2021
_chemical_absolute_configuration ad
_chemical_formula_moiety 'C18 H24 O7 S'
_chemical_formula_sum 'C18 H24 O7 S'
_chemical_formula_weight 384.43
_space_group_crystal_system monoclinic
_space_group_IT_number 4
_space_group_name_Hall 'P 2yb'
_space_group_name_H-M_alt 'P 1 21 1'
_atom_sites_solution_hydrogens geom
_atom_sites_solution_primary dual
_audit_creation_date 2020-02-24
_audit_creation_method
;
Olex2 1.2
(compiled 2018.05.29 svn.r3508 for OlexSys, GUI svn.r5506)
;
_audit_update_record
;
2021-02-09 deposited with the CCDC.	2021-03-04 downloaded from the CCDC.
;
_cell_angle_alpha 90
_cell_angle_beta 113.768(2)
_cell_angle_gamma 90
_cell_formula_units_Z 2
_cell_length_a 13.1341(2)
_cell_length_b 5.53710(10)
_cell_length_c 15.0402(3)
_cell_measurement_reflns_used 12851
_cell_measurement_temperature 100
_cell_measurement_theta_max 74.2720
_cell_measurement_theta_min 3.1490
_cell_volume 1001.03(3)
_computing_cell_refinement 'CrysAlisPro 1.171.40.69a (Rigaku OD, 2020)'
_computing_data_collection 'CrysAlisPro 1.171.40.69a (Rigaku OD, 2020)'
_computing_data_reduction 'CrysAlisPro 1.171.40.69a (Rigaku OD, 2020)'
_computing_molecular_graphics 'ORTEP-3 (Farrugia, 2012)'
_computing_publication_material 'Olex2 (Dolomanov et al., 2009)'
_computing_structure_refinement 'SHELXL (Sheldrick, 2015)'
_computing_structure_solution 'SHELXT (Sheldrick, 2015)'
_diffrn_ambient_environment N~2~
_diffrn_ambient_temperature 100
_diffrn_detector 'HPC area detector'
_diffrn_detector_area_resol_mean 10.0000
_diffrn_detector_type HyPix-6000HE
_diffrn_measured_fraction_theta_full 1.000
_diffrn_measured_fraction_theta_max 0.999
_diffrn_measurement_details
;
List of Runs (angles in degrees, time in seconds):

  # Type    Start    End  Width  t~exp~   \w     \q     \k     \f   Frames
#--------------------------------------------------------------------------
  1  \w     25.00 120.00   0.50    0.05    --   47.20  77.00  90.00  190
  2  \w     91.00 178.00   0.50    0.10    --  107.75  61.00  90.00  174
  3  \w     95.00 178.00   0.50    0.10    --  107.75  45.00  60.00  166
  4  \w     95.00 178.00   0.50    0.10    --  107.75  30.00  30.00  166
  5  \w     95.00 178.00   0.50    0.10    --  107.75  30.00   0.00  166
  6  \w     94.00 178.00   0.50    0.10    --  107.75  15.00 -30.00  168
  7  \w     95.00 178.00   0.50    0.10    --  107.75  30.00-150.00  166
  8  \w     35.00 106.00   0.50    0.10    --  107.75 -94.00   0.00  142
  9  \w     35.00 112.00   0.50    0.10    --  107.75-125.00 120.00  154
 10  \w     35.00 112.00   0.50    0.10    --  107.75-125.00 150.00  154
 11  \w     35.00 112.00   0.50    0.10    --  107.75-125.00  90.00  154
 12  \w     34.00  95.00   0.50    0.05    --   47.20-125.00  30.00  122
 13  \w     35.00 112.00   0.50    0.10    --  107.75-125.00-120.00  154
 14  \w     35.00 112.00   0.50    0.10    --  107.75-125.00-180.00  154
 15  \w     35.00 107.00   0.50    0.10    --  107.75-108.00-178.39  144
 16  \w     35.00 107.00   0.50    0.10    --  107.75-104.00 -68.06  144
 17  \w     35.00 106.00   0.50    0.10    --  107.75 -94.00 -30.00  142
 18  \w     35.00 106.00   0.50    0.10    --  107.75 -94.00 -60.00  142
 19  \w    -26.00  39.00   0.50    0.05    --   47.20 -37.00 -30.00  130
 20  \w     35.00 103.00   0.50    0.10    --  107.75 -77.00 120.00  136
 21  \w     35.00 103.00   0.50    0.10    --  107.75 -77.00   0.00  136
 22  \w     35.00 103.00   0.50    0.10    --  107.75 -77.00-150.00  136
 23  \w     35.00 103.00   0.50    0.10    --  107.75 -77.00-180.00  136
 24  \w     35.00  68.00   0.50    0.10    --  107.75 -61.00-150.00   66
 25  \w     35.00  68.00   0.50    0.10    --  107.75 -61.00-120.00   66
 26  \w     35.00  68.00   0.50    0.10    --  107.75 -61.00-180.00   66
 27  \w     35.00  68.00   0.50    0.10    --  107.75 -61.00 -30.00   66
 28  \w     35.00  68.00   0.50    0.10    --  107.75 -61.00  30.00   66
 29  \w     35.00  68.00   0.50    0.10    --  107.75 -61.00  90.00   66
 30  \w     35.00  68.00   0.50    0.10    --  107.75 -61.00 150.00   66
 31  \w    -29.00  28.00   0.50    0.05    --  -47.20  19.00-180.00  114
 32  \w    -86.00 -13.00   0.50    0.05    --  -47.20 125.00-180.00  146
 33  \w    -38.00 -11.00   0.50    0.10    --  -86.25  30.00 -60.00   54
 34  \w   -159.00 -83.00   0.50    0.10    --  -86.25 -94.00  90.00  152
 35  \w   -120.00 -73.00   0.50    0.05    --  -47.20-125.00 -90.00   94
 36  \w   -120.00 -73.00   0.50    0.05    --  -47.20-125.00-120.00   94
;
_diffrn_measurement_device '\k-geometry diffractometer'
_diffrn_measurement_device_type 'Rigaku XtaLAB Synergy-S'
_diffrn_measurement_method '\w scans'
_diffrn_orient_matrix_type 'CrysAlisPro convention (1999,Acta A55,543-557)'
_diffrn_orient_matrix_UB_11 -0.0112477000
_diffrn_orient_matrix_UB_12 -0.1240576000
_diffrn_orient_matrix_UB_13 -0.0951984000
_diffrn_orient_matrix_UB_21 -0.0109798000
_diffrn_orient_matrix_UB_22 -0.2469883000
_diffrn_orient_matrix_UB_23 0.0425800000
_diffrn_orient_matrix_UB_31 -0.1271362000
_diffrn_orient_matrix_UB_32 0.0322197000
_diffrn_orient_matrix_UB_33 -0.0406011000
_diffrn_radiation_monochromator mirror
_diffrn_radiation_probe x-ray
_diffrn_radiation_type CuK\a
_diffrn_radiation_wavelength 1.54184
_diffrn_reflns_av_R_equivalents 0.0397
_diffrn_reflns_av_unetI/netI 0.0326
_diffrn_reflns_Laue_measured_fraction_full 1.000
_diffrn_reflns_Laue_measured_fraction_max 0.999
_diffrn_reflns_limit_h_max 13
_diffrn_reflns_limit_h_min -16
_diffrn_reflns_limit_k_max 6
_diffrn_reflns_limit_k_min -6
_diffrn_reflns_limit_l_max 18
_diffrn_reflns_limit_l_min -18
_diffrn_reflns_number 16678
_diffrn_reflns_point_group_measured_fraction_full 0.980
_diffrn_reflns_point_group_measured_fraction_max 0.976
_diffrn_reflns_theta_full 67.684
_diffrn_reflns_theta_max 74.497
_diffrn_reflns_theta_min 3.211
_diffrn_source 'micro-focus sealed X-ray tube'
_diffrn_source_type 'PhotonJet (Cu) X-ray Source'
_exptl_absorpt_coefficient_mu 1.745
_exptl_absorpt_correction_T_max 1.00000
_exptl_absorpt_correction_T_min 0.79475
_exptl_absorpt_correction_type multi-scan
_exptl_absorpt_process_details 'SCALE3 ABSPACK'
_exptl_crystal_colour colorless
_exptl_crystal_density_diffrn 1.275
_exptl_crystal_description bar
_exptl_crystal_F_000 408
_exptl_crystal_size_max 0.28
_exptl_crystal_size_mid 0.14
_exptl_crystal_size_min 0.11
_refine_diff_density_max 0.145
_refine_diff_density_min -0.303
_refine_diff_density_rms 0.042
_refine_ls_abs_structure_details
;
 Flack x determined using 1667 quotients [(I+)-(I-)]/[(I+)+(I-)]
 (Parsons, Flack and Wagner, Acta Cryst. B69 (2013) 249-259).
;
_refine_ls_abs_structure_Flack -0.007(7)
_refine_ls_extinction_method none
_refine_ls_goodness_of_fit_ref 1.049
_refine_ls_hydrogen_treatment constr
_refine_ls_matrix_type full
_refine_ls_number_parameters 240
_refine_ls_number_reflns 3995
_refine_ls_number_restraints 1
_refine_ls_restrained_S_all 1.049
_refine_ls_R_factor_all 0.0283
_refine_ls_R_factor_gt 0.0280
_refine_ls_shift/su_max 0.003
_refine_ls_shift/su_mean 0.000
_refine_ls_structure_factor_coef Fsqd
_refine_ls_weighting_details 'w=1/[\s^2^(Fo^2^)+(0.0347P)^2^+0.1843P] where P=(Fo^2^+2Fc^2^)/3'
_refine_ls_weighting_scheme calc
_refine_ls_wR_factor_gt 0.0702
_refine_ls_wR_factor_ref 0.0704
_reflns_Friedel_coverage 0.762
_reflns_Friedel_fraction_full 0.954
_reflns_Friedel_fraction_max 0.947
_reflns_number_gt 3923
_reflns_number_total 3995
_reflns_threshold_expression 'I > 2\s(I)'
_cod_data_source_file d1sc00943e2.cif
_cod_data_source_block 9250
_cod_database_code 1560842
_shelx_shelxl_version_number 2018/3
_diffrn_oxdiff_digest_frames
;
01cb3c8603cc30ddc3b5af28768638f0e00459217ad
;
_reflns_odcompleteness_completeness 99.87
_reflns_odcompleteness_iscentric 1
_reflns_odcompleteness_theta 74.33
_platon_squeeze_void_probe_radius 1.20

loop_
_space_group_symop_operation_xyz
'x, y, z'
'-x, y+1/2, -z'

loop_
_atom_site_label
_atom_site_type_symbol
_atom_site_fract_x
_atom_site_fract_y
_atom_site_fract_z
_atom_site_U_iso_or_equiv
_atom_site_adp_type
_atom_site_occupancy
_atom_site_site_symmetry_order
_atom_site_calc_flag
_atom_site_refinement_flags_posn
_atom_site_refinement_flags_adp
_atom_site_refinement_flags_occupancy
_atom_site_disorder_assembly
_atom_site_disorder_group
S1 S 0.16085(3) 0.31441(9) 0.09277(3) 0.02334(12) Uani 1 1 d . . . . .
O1 O 0.67026(10) 0.7869(3) 0.29088(10) 0.0214(3) Uani 1 1 d . . . . .
O2 O 0.62767(10) 0.5682(3) 0.45493(10) 0.0222(3) Uani 1 1 d . . . . .
O3 O 0.78219(11) 0.8023(3) 0.51346(11) 0.0277(3) Uani 1 1 d . . . . .
O4 O 0.90168(11) 0.5048(3) 0.36468(10) 0.0230(3) Uani 1 1 d . . . . .
O5 O 0.81365(10) 0.7583(3) 0.23828(10) 0.0228(3) Uani 1 1 d . . . . .
O6 O 0.10102(12) 0.4190(4) 0.14457(12) 0.0346(4) Uani 1 1 d . . . . .
O7 O 0.15139(12) 0.0583(3) 0.07414(15) 0.0425(5) Uani 1 1 d . . . . .
C1 C 0.65134(14) 0.5365(3) 0.30366(14) 0.0185(4) Uani 1 1 d . . . . .
H1 H 0.690532 0.439102 0.272957 0.022 Uiso 1 1 calc R . . . .
C2 C 0.69851(14) 0.4755(4) 0.41199(14) 0.0188(4) Uani 1 1 d . . . . .
H2 H 0.707104 0.300378 0.421532 0.023 Uiso 1 1 calc R . . . .
C3 C 0.68882(15) 0.7280(4) 0.53276(15) 0.0234(4) Uani 1 1 d . . . . .
C4 C 0.81061(16) 0.6040(4) 0.46796(14) 0.0221(4) Uani 1 1 d . . . . .
H4 H 0.862142 0.495639 0.517054 0.027 Uiso 1 1 calc R . . . .
C5 C 0.86462(15) 0.7047(4) 0.40413(14) 0.0211(4) Uani 1 1 d . . . . .
H5 H 0.927293 0.809685 0.441795 0.025 Uiso 1 1 calc R . . . .
C6 C 0.90418(15) 0.5892(4) 0.27568(15) 0.0213(4) Uani 1 1 d . . . . .
C7 C 0.78333(14) 0.8370(4) 0.31361(14) 0.0210(4) Uani 1 1 d . . . . .
H7 H 0.795868 1.011435 0.322640 0.025 Uiso 1 1 calc R . . . .
C8 C 0.6182(2) 0.9445(4) 0.5276(2) 0.0368(6) Uani 1 1 d . . . . .
H8a H 0.594348 1.016763 0.464393 0.055 Uiso 1 1 calc GR . . . .
H8b H 0.660765 1.059593 0.576076 0.055 Uiso 1 1 calc GR . . . .
H8c H 0.554362 0.895874 0.538989 0.055 Uiso 1 1 calc GR . . . .
C9 C 0.72689(18) 0.5945(5) 0.62913(16) 0.0309(5) Uani 1 1 d . . . . .
H9a H 0.663094 0.540266 0.639473 0.046 Uiso 1 1 calc GR . . . .
H9b H 0.770323 0.701124 0.680864 0.046 Uiso 1 1 calc GR . . . .
H9c H 0.771285 0.457872 0.627874 0.046 Uiso 1 1 calc GR . . . .
C10 C 1.01337(15) 0.7176(4) 0.29485(15) 0.0247(4) Uani 1 1 d . . . . .
H10a H 1.015597 0.764352 0.234194 0.037 Uiso 1 1 calc GR . . . .
H10b H 1.074316 0.610869 0.328815 0.037 Uiso 1 1 calc GR . . . .
H10c H 1.019142 0.858795 0.333663 0.037 Uiso 1 1 calc GR . . . .
C11 C 0.8825(2) 0.3825(4) 0.20581(18) 0.0315(5) Uani 1 1 d . . . . .
H11a H 0.812480 0.308913 0.195753 0.047 Uiso 1 1 calc GR . . . .
H11b H 0.940851 0.265158 0.232031 0.047 Uiso 1 1 calc GR . . . .
H11c H 0.880190 0.441093 0.144965 0.047 Uiso 1 1 calc GR . . . .
C12 C 0.52820(14) 0.4847(4) 0.25296(14) 0.0189(4) Uani 1 1 d . . . . .
C13 C 0.44858(16) 0.6501(4) 0.25354(15) 0.0230(4) Uani 1 1 d . . . . .
H13 H 0.470988 0.795408 0.286703 0.028 Uiso 1 1 calc R . . . .
C14 C 0.33596(16) 0.5995(4) 0.20498(15) 0.0235(4) Uani 1 1 d . . . . .
H14 H 0.282787 0.710638 0.204829 0.028 Uiso 1 1 calc R . . . .
C15 C 0.30412(15) 0.3815(4) 0.15685(14) 0.0214(4) Uani 1 1 d . . . . .
C16 C 0.38174(16) 0.2119(4) 0.15755(16) 0.0275(4) Uani 1 1 d . . . . .
H16 H 0.359091 0.064864 0.125759 0.033 Uiso 1 1 calc R . . . .
C17 C 0.49423(16) 0.2648(4) 0.20660(16) 0.0265(4) Uani 1 1 d . . . . .
H17 H 0.547177 0.151329 0.208282 0.032 Uiso 1 1 calc R . . . .
C18 C 0.12218(17) 0.4673(5) -0.01841(16) 0.0307(5) Uani 1 1 d . . . . .
H18a H 0.044884 0.438392 -0.057658 0.046 Uiso 1 1 calc GR . . . .
H18b H 0.166177 0.409631 -0.051785 0.046 Uiso 1 1 calc GR . . . .
H18c H 0.134340 0.637408 -0.006555 0.046 Uiso 1 1 calc GR . . . .

loop_
_atom_site_aniso_label
_atom_site_aniso_U_11
_atom_site_aniso_U_22
_atom_site_aniso_U_33
_atom_site_aniso_U_23
_atom_site_aniso_U_13
_atom_site_aniso_U_12
S1 0.01192(19) 0.0285(2) 0.0248(2) 0.0021(2) 0.00246(15) -0.00080(17)
O1 0.0124(5) 0.0225(7) 0.0291(7) 0.0042(6) 0.0081(5) 0.0011(5)
O2 0.0132(6) 0.0335(8) 0.0219(7) -0.0043(6) 0.0092(5) -0.0024(5)
O3 0.0210(6) 0.0374(8) 0.0308(7) -0.0128(7) 0.0168(5) -0.0099(7)
O4 0.0192(6) 0.0300(8) 0.0239(7) 0.0039(6) 0.0129(5) 0.0060(5)
O5 0.0159(6) 0.0305(8) 0.0231(7) 0.0027(6) 0.0091(5) 0.0018(5)
O6 0.0160(6) 0.0604(11) 0.0283(8) -0.0016(7) 0.0098(6) -0.0038(7)
O7 0.0181(7) 0.0276(9) 0.0633(12) 0.0011(8) -0.0029(7) -0.0049(6)
C1 0.0136(8) 0.0201(9) 0.0220(9) 0.0022(7) 0.0074(7) 0.0013(7)
C2 0.0134(8) 0.0244(9) 0.0196(9) 0.0014(7) 0.0078(7) 0.0020(7)
C3 0.0182(8) 0.0295(11) 0.0276(10) -0.0065(8) 0.0143(8) -0.0067(7)
C4 0.0152(8) 0.0337(11) 0.0182(9) -0.0017(8) 0.0076(7) 0.0002(7)
C5 0.0120(7) 0.0305(10) 0.0220(9) -0.0029(8) 0.0082(7) -0.0009(7)
C6 0.0183(8) 0.0256(10) 0.0235(10) 0.0007(8) 0.0120(7) 0.0009(7)
C7 0.0149(8) 0.0236(10) 0.0271(9) 0.0001(8) 0.0112(7) -0.0008(7)
C8 0.0378(12) 0.0304(13) 0.0556(16) -0.0047(11) 0.0329(12) -0.0025(10)
C9 0.0231(10) 0.0478(14) 0.0234(10) -0.0061(10) 0.0108(8) -0.0045(9)
C10 0.0164(8) 0.0339(11) 0.0260(10) 0.0006(9) 0.0109(7) -0.0009(8)
C11 0.0364(11) 0.0297(11) 0.0369(12) -0.0069(9) 0.0236(10) -0.0062(8)
C12 0.0135(8) 0.0245(9) 0.0175(8) 0.0028(7) 0.0048(7) 0.0007(7)
C13 0.0158(8) 0.0269(10) 0.0243(10) -0.0025(8) 0.0058(7) 0.0007(7)
C14 0.0149(8) 0.0292(11) 0.0250(10) 0.0013(8) 0.0066(7) 0.0047(8)
C15 0.0130(8) 0.0279(10) 0.0209(9) 0.0042(8) 0.0042(7) 0.0003(7)
C16 0.0184(9) 0.0248(10) 0.0345(12) -0.0034(9) 0.0056(8) -0.0016(8)
C17 0.0158(8) 0.0272(11) 0.0328(11) -0.0004(9) 0.0059(8) 0.0025(7)
C18 0.0208(9) 0.0448(13) 0.0221(10) 0.0028(9) 0.0040(8) 0.0073(9)

loop_
_atom_type_symbol
_atom_type_description
_atom_type_scat_dispersion_real
_atom_type_scat_dispersion_imag
_atom_type_scat_source
C C 0.0181 0.0091 'International Tables Vol C Tables 4.2.6.8 and 6.1.1.4'
H H 0.0000 0.0000 'International Tables Vol C Tables 4.2.6.8 and 6.1.1.4'
O O 0.0492 0.0322 'International Tables Vol C Tables 4.2.6.8 and 6.1.1.4'
S S 0.3331 0.5567 'International Tables Vol C Tables 4.2.6.8 and 6.1.1.4'

loop_
_geom_angle_atom_site_label_1
_geom_angle_atom_site_label_2
_geom_angle_atom_site_label_3
_geom_angle
_geom_angle_site_symmetry_1
_geom_angle_site_symmetry_3
_geom_angle_publ_flag
O6 S1 O7 118.70(12) . . ?
O6 S1 C15 108.30(10) . . ?
O6 S1 C18 108.13(11) . . ?
O7 S1 C15 107.53(9) . . ?
O7 S1 C18 108.66(13) . . ?
C18 S1 C15 104.64(10) . . ?
C7 O1 C1 112.32(15) . . ?
C2 O2 C3 109.90(13) . . ?
C4 O3 C3 106.77(16) . . ?
C6 O4 C5 105.98(15) . . ?
C7 O5 C6 110.06(14) . . ?
O1 C1 C2 109.78(16) . . ?
O1 C1 C12 108.87(15) . . ?
C12 C1 C2 112.78(15) . . ?
O2 C2 C1 110.19(15) . . ?
O2 C2 C4 103.89(15) . . ?
C1 C2 C4 111.53(16) . . ?
O2 C3 O3 104.89(15) . . ?
O2 C3 C8 108.74(18) . . ?
O2 C3 C9 109.89(17) . . ?
O3 C3 C8 108.82(18) . . ?
O3 C3 C9 110.72(16) . . ?
C8 C3 C9 113.41(19) . . ?
O3 C4 C2 103.94(15) . . ?
O3 C4 C5 107.59(18) . . ?
C5 C4 C2 114.34(16) . . ?
O4 C5 C4 107.64(17) . . ?
O4 C5 C7 103.44(15) . . ?
C4 C5 C7 113.74(15) . . ?
O4 C6 O5 104.57(14) . . ?
O4 C6 C10 110.54(16) . . ?
O4 C6 C11 109.65(18) . . ?
O5 C6 C10 109.74(17) . . ?
O5 C6 C11 109.20(17) . . ?
C11 C6 C10 112.82(16) . . ?
O1 C7 O5 110.76(15) . . ?
O1 C7 C5 114.13(16) . . ?
O5 C7 C5 104.12(15) . . ?
C13 C12 C1 121.72(18) . . ?
C17 C12 C1 118.87(17) . . ?
C17 C12 C13 119.40(17) . . ?
C14 C13 C12 120.51(19) . . ?
C15 C14 C13 118.97(19) . . ?
C14 C15 S1 119.88(15) . . ?
C14 C15 C16 121.49(17) . . ?
C16 C15 S1 118.63(16) . . ?
C15 C16 C17 118.9(2) . . ?
C12 C17 C16 120.69(19) . . ?

loop_
_geom_bond_atom_site_label_1
_geom_bond_atom_site_label_2
_geom_bond_distance
_geom_bond_site_symmetry_2
_geom_bond_publ_flag
S1 O6 1.4331(17) . ?
S1 O7 1.4414(19) . ?
S1 C15 1.7736(18) . ?
S1 C18 1.757(2) . ?
O1 C1 1.435(2) . ?
O1 C7 1.411(2) . ?
O2 C2 1.425(2) . ?
O2 C3 1.428(2) . ?
O3 C3 1.430(2) . ?
O3 C4 1.421(3) . ?
O4 C5 1.431(2) . ?
O4 C6 1.431(2) . ?
O5 C6 1.438(2) . ?
O5 C7 1.413(2) . ?
C1 C2 1.529(3) . ?
C1 C12 1.512(2) . ?
C2 C4 1.544(3) . ?
C3 C8 1.498(3) . ?
C3 C9 1.521(3) . ?
C4 C5 1.512(3) . ?
C5 C7 1.536(3) . ?
C6 C10 1.521(3) . ?
C6 C11 1.502(3) . ?
C12 C13 1.393(3) . ?
C12 C17 1.385(3) . ?
C13 C14 1.389(3) . ?
C14 C15 1.383(3) . ?
C15 C16 1.383(3) . ?
C16 C17 1.391(3) . ?

loop_
_platon_squeeze_void_nr
_platon_squeeze_void_average_x
_platon_squeeze_void_average_y
_platon_squeeze_void_average_z
_platon_squeeze_void_volume
_platon_squeeze_void_count_electrons
_platon_squeeze_void_content
1 0.500 -0.051 1.000 121 34 ' '
